data_4314233
loop_
_publ_author_name
'Lydia Karmazin'
'Marinella Mazzanti'
'Jacques P\'ecaut'

_publ_section_title
;
 Oxidation Chemistry of Uranium(III) Complexes of Tpa: Synthesis and
 Structural Studies of Oxo, Hydroxo, and Alkoxo Complexes of Uranium(IV)
;
_journal_name_full 'Inorganic Chemistry'
_journal_page_first 5900
_journal_page_last 5908
_journal_paper_doi 10.1021/ic0343004
_journal_volume 42
_journal_year 2003
_chemical_formula_sum 'C42 H45 I3 N11 U'
_chemical_formula_weight 1322.62
_chemical_name_systematic
; 
 ? 
;
_space_group_IT_number 19
_symmetry_cell_setting orthorhombic
_symmetry_space_group_name_Hall 'P 2ac 2ab'
_symmetry_space_group_name_H-M 'P 21 21 21'
_atom_sites_solution_hydrogens geom
_atom_sites_solution_primary direct
_atom_sites_solution_secondary difmap
_audit_creation_method SHELXL-97
_cell_angle_alpha 90.00
_cell_angle_beta 90.00
_cell_angle_gamma 90.00
_cell_formula_units_Z 4
_cell_length_a 11.9513(7)
_cell_length_b 18.0311(11)
_cell_length_c 22.2178(14)
_cell_measurement_temperature 193(2)
_cell_volume 4787.8(5)
_computing_cell_refinement 'Bruker SMART'
_computing_data_collection 'Bruker SMART'
_computing_data_reduction 'Bruker SHELXTL'
_computing_molecular_graphics 'Bruker SHELXTL'
_computing_publication_material 'Bruker SHELXTL'
_computing_structure_refinement 'SHELXL-97 (Sheldrick, 1997)'
_computing_structure_solution 'SHELXS-97 (Sheldrick, 1990)'
_diffrn_ambient_temperature 193(2)
_diffrn_measured_fraction_theta_full 0.935
_diffrn_measured_fraction_theta_max 0.935
_diffrn_measurement_device_type 'CCD area detector'
_diffrn_measurement_method 'phi and omega scans'
_diffrn_radiation_monochromator graphite
_diffrn_radiation_source 'fine-focus sealed tube'
_diffrn_radiation_type MoK\a
_diffrn_radiation_wavelength 0.71073
_diffrn_reflns_av_R_equivalents 0.0522
_diffrn_reflns_av_sigmaI/netI 0.0510
_diffrn_reflns_limit_h_max 16
_diffrn_reflns_limit_h_min -16
_diffrn_reflns_limit_k_max 23
_diffrn_reflns_limit_k_min -19
_diffrn_reflns_limit_l_max 24
_diffrn_reflns_limit_l_min -28
_diffrn_reflns_number 30613
_diffrn_reflns_theta_full 28.88
_diffrn_reflns_theta_max 28.88
_diffrn_reflns_theta_min 2.04
_exptl_absorpt_coefficient_mu 5.365
_exptl_absorpt_correction_type none
_exptl_crystal_colour dark_violet
_exptl_crystal_density_diffrn 1.835
_exptl_crystal_density_method 'not measured'
_exptl_crystal_F_000 2500
_exptl_crystal_size_max 0.5
_exptl_crystal_size_mid 0.5
_exptl_crystal_size_min 0.5
_refine_diff_density_max 2.759
_refine_diff_density_min -0.990
_refine_diff_density_rms 0.137
_refine_ls_abs_structure_details 'Flack H D (1983), Acta Cryst. A39, 876-881'
_refine_ls_abs_structure_Flack 0.003(3)
_refine_ls_extinction_method none
_refine_ls_goodness_of_fit_ref 1.024
_refine_ls_hydrogen_treatment mixed
_refine_ls_matrix_type full
_refine_ls_number_parameters 514
_refine_ls_number_reflns 11420
_refine_ls_number_restraints 0
_refine_ls_restrained_S_all 1.024
_refine_ls_R_factor_all 0.0434
_refine_ls_R_factor_gt 0.0337
_refine_ls_shift/su_max 0.042
_refine_ls_shift/su_mean 0.005
_refine_ls_structure_factor_coef Fsqd
_refine_ls_weighting_details 'calc w=1/[\s^2^(Fo^2^)+(0.0434P)^2^+0.0000P] where P=(Fo^2^+2Fc^2^)/3'
_refine_ls_weighting_scheme calc
_refine_ls_wR_factor_gt 0.0746
_refine_ls_wR_factor_ref 0.0780
_reflns_number_gt 9938
_reflns_number_total 11420
_reflns_threshold_expression >2sigma(I)
_cod_data_source_file ic0343004si20030702_093145_1.cif
_cod_data_source_block complex1[U(tpa)2]I3.3CH3CN
_cod_depositor_comments
;
The following automatic conversions were performed:

'_symmetry_cell_setting' value 'Orthorhombic' changed to
'orthorhombic' according to the built-in table from CIF Core
dictionary named 'cif_core.dic' version 2.4.1 from 2010-06-29.

Automatic conversion script
Id: cif_fix_values 1646 2011-03-28 12:23:43Z adriana 
;
_cod_database_code 4314233

loop_
_symmetry_equiv_pos_as_xyz
'x, y, z'
'-x+1/2, -y, z+1/2'
'-x, y+1/2, -z+1/2'
'x+1/2, -y+1/2, -z'

loop_
_atom_site_label
_atom_site_type_symbol
_atom_site_fract_x
_atom_site_fract_y
_atom_site_fract_z
_atom_site_U_iso_or_equiv
_atom_site_adp_type
_atom_site_occupancy
_atom_site_symmetry_multiplicity
_atom_site_calc_flag
_atom_site_refinement_flags
_atom_site_disorder_assembly
_atom_site_disorder_group
U U 0.245571(16) 0.629277(10) 0.759626(9) 0.01977(5) Uani 1 1 d . . .
I1 I 0.35255(3) 0.35060(2) 0.876020(19) 0.03209(10) Uani 1 1 d . . .
I2 I 0.88710(3) 0.70912(2) 0.907903(18) 0.02908(9) Uani 1 1 d . . .
I3 I 0.84920(4) 0.38568(3) 0.89879(2) 0.04850(13) Uani 1 1 d . . .
N1 N 0.0432(4) 0.6638(3) 0.7280(2) 0.0267(11) Uani 1 1 d . . .
N2 N 0.2083(4) 0.6029(3) 0.8729(2) 0.0276(11) Uani 1 1 d . . .
N3 N 0.2813(4) 0.4958(3) 0.7186(2) 0.0257(10) Uani 1 1 d . . .
N4 N 0.0889(4) 0.5283(2) 0.7834(2) 0.0208(9) Uani 1 1 d . . .
N11 N 0.4408(4) 0.6024(3) 0.8072(2) 0.0272(11) Uani 1 1 d . . .
N12 N 0.2809(4) 0.6397(3) 0.6435(2) 0.0323(12) Uani 1 1 d . . .
N13 N 0.2248(4) 0.7688(3) 0.7875(2) 0.0256(10) Uani 1 1 d . . .
N14 N 0.4113(4) 0.7183(2) 0.7260(2) 0.0207(9) Uani 1 1 d . . .
N101 N 0.3928(7) 1.0387(4) 0.8797(4) 0.077(2) Uani 1 1 d . . .
N102 N 0.4744(6) 0.7769(4) 0.9161(3) 0.0533(17) Uani 1 1 d . . .
N103 N 0.5584(7) 0.4715(5) 1.0813(4) 0.082(3) Uani 1 1 d . . .
C1 C -0.0219(4) 0.5640(3) 0.7904(3) 0.0233(12) Uani 1 1 d . . .
H1A H -0.0256 0.5878 0.8305 0.028 Uiso 1 1 calc R . .
H1B H -0.0806 0.5253 0.7889 0.028 Uiso 1 1 calc R . .
C2 C -0.0455(4) 0.6200(3) 0.7440(3) 0.0240(11) Uani 1 1 d . . .
C3 C -0.1504(5) 0.6320(3) 0.7204(3) 0.0328(13) Uani 1 1 d . . .
H3 H -0.2099 0.5993 0.7303 0.039 Uiso 1 1 calc R . .
C4 C -0.1698(6) 0.6921(5) 0.6818(4) 0.0485(19) Uani 1 1 d . . .
H4 H -0.2426 0.7016 0.6665 0.058 Uiso 1 1 calc R . .
C5 C -0.0802(6) 0.7375(4) 0.6665(4) 0.0449(18) Uani 1 1 d . . .
H5 H -0.0907 0.7786 0.6403 0.054 Uiso 1 1 calc R . .
C6 C 0.0236(6) 0.7221(4) 0.6898(3) 0.0383(16) Uani 1 1 d . . .
H6 H 0.0845 0.7532 0.6790 0.046 Uiso 1 1 calc R . .
C7 C 0.1196(5) 0.4890(3) 0.8391(3) 0.0259(12) Uani 1 1 d . . .
H7A H 0.1832 0.4554 0.8308 0.031 Uiso 1 1 calc R . .
H7B H 0.0555 0.4583 0.8524 0.031 Uiso 1 1 calc R . .
C8 C 0.1518(5) 0.5419(3) 0.8895(3) 0.0288(13) Uani 1 1 d . . .
C9 C 0.1279(6) 0.5262(4) 0.9491(3) 0.0414(17) Uani 1 1 d . . .
H9 H 0.0853 0.4834 0.9591 0.050 Uiso 1 1 calc R . .
C10 C 0.1656(7) 0.5720(5) 0.9930(3) 0.054(2) Uani 1 1 d . . .
H10 H 0.1497 0.5616 1.0340 0.065 Uiso 1 1 calc R . .
C11 C 0.2279(6) 0.6343(4) 0.9774(3) 0.0477(19) Uani 1 1 d . . .
H11 H 0.2573 0.6663 1.0074 0.057 Uiso 1 1 calc R . .
C12 C 0.2454(5) 0.6482(4) 0.9178(3) 0.0351(13) Uani 1 1 d . . .
H12 H 0.2856 0.6917 0.9070 0.042 Uiso 1 1 calc R . .
C13 C 0.0820(4) 0.4745(3) 0.7336(3) 0.0269(12) Uani 1 1 d . . .
H13A H 0.0422 0.4977 0.6993 0.032 Uiso 1 1 calc R . .
H13B H 0.0375 0.4311 0.7469 0.032 Uiso 1 1 calc R . .
C14 C 0.1951(5) 0.4481(3) 0.7125(3) 0.0240(12) Uani 1 1 d . . .
C15 C 0.2083(5) 0.3801(3) 0.6841(3) 0.0305(13) Uani 1 1 d . . .
H15 H 0.1465 0.3472 0.6807 0.037 Uiso 1 1 calc R . .
C16 C 0.3086(5) 0.3606(4) 0.6614(3) 0.0342(14) Uani 1 1 d . . .
H16 H 0.3172 0.3146 0.6412 0.041 Uiso 1 1 calc R . .
C17 C 0.3994(5) 0.4082(4) 0.6676(3) 0.0326(14) Uani 1 1 d . . .
H17 H 0.4711 0.3954 0.6523 0.039 Uiso 1 1 calc R . .
C18 C 0.3815(5) 0.4748(4) 0.6971(3) 0.0352(15) Uani 1 1 d . . .
H18 H 0.4432 0.5073 0.7024 0.042 Uiso 1 1 calc R . .
C21 C 0.4970(4) 0.7254(3) 0.7739(3) 0.0252(12) Uani 1 1 d . . .
H21A H 0.4690 0.7595 0.8054 0.030 Uiso 1 1 calc R . .
H21B H 0.5657 0.7475 0.7565 0.030 Uiso 1 1 calc R . .
C22 C 0.5254(4) 0.6519(3) 0.8020(3) 0.0229(11) Uani 1 1 d . . .
C23 C 0.6317(4) 0.6372(3) 0.8242(3) 0.0284(12) Uani 1 1 d . . .
H23 H 0.6894 0.6732 0.8209 0.034 Uiso 1 1 calc R . .
C24 C 0.6523(5) 0.5699(4) 0.8512(3) 0.0364(15) Uani 1 1 d . . .
H24 H 0.7248 0.5587 0.8661 0.044 Uiso 1 1 calc R . .
C25 C 0.5672(5) 0.5188(4) 0.8563(3) 0.0354(15) Uani 1 1 d . . .
H25 H 0.5799 0.4717 0.8743 0.042 Uiso 1 1 calc R . .
C26 C 0.4623(5) 0.5380(4) 0.8343(3) 0.0340(15) Uani 1 1 d . . .
H26 H 0.4029 0.5035 0.8389 0.041 Uiso 1 1 calc R . .
C27 C 0.4655(5) 0.6861(3) 0.6716(3) 0.0248(12) Uani 1 1 d . . .
H27A H 0.5083 0.6414 0.6832 0.030 Uiso 1 1 calc R . .
H27B H 0.5188 0.7226 0.6546 0.030 Uiso 1 1 calc R . .
C28 C 0.3816(5) 0.6657(3) 0.6245(3) 0.0281(13) Uani 1 1 d . . .
C29 C 0.4058(6) 0.6721(4) 0.5639(3) 0.0347(15) Uani 1 1 d . . .
H29 H 0.4754 0.6921 0.5511 0.042 Uiso 1 1 calc R . .
C30 C 0.3285(7) 0.6493(4) 0.5224(3) 0.0469(18) Uani 1 1 d . . .
H30 H 0.3449 0.6526 0.4807 0.056 Uiso 1 1 calc R . .
C31 C 0.2260(6) 0.6213(4) 0.5413(3) 0.0460(18) Uani 1 1 d . . .
H31 H 0.1714 0.6054 0.5130 0.055 Uiso 1 1 calc R . .
C32 C 0.2061(6) 0.6173(4) 0.6021(3) 0.0423(17) Uani 1 1 d . . .
H32 H 0.1365 0.5979 0.6154 0.051 Uiso 1 1 calc R . .
C33 C 0.3658(5) 0.7939(3) 0.7115(3) 0.0258(12) Uani 1 1 d . . .
H33A H 0.4285 0.8292 0.7066 0.031 Uiso 1 1 calc R . .
H33B H 0.3242 0.7917 0.6730 0.031 Uiso 1 1 calc R . .
C34 C 0.2900(4) 0.8205(3) 0.7600(3) 0.0237(11) Uani 1 1 d . . .
C35 C 0.2798(5) 0.8952(3) 0.7742(3) 0.0332(14) Uani 1 1 d . . .
H35 H 0.3259 0.9307 0.7547 0.040 Uiso 1 1 calc R . .
C36 C 0.2022(5) 0.9177(3) 0.8167(3) 0.0336(15) Uani 1 1 d . . .
H36 H 0.1957 0.9687 0.8269 0.040 Uiso 1 1 calc R . .
C37 C 0.1340(5) 0.8654(4) 0.8443(3) 0.0317(13) Uani 1 1 d . . .
H37 H 0.0790 0.8797 0.8729 0.038 Uiso 1 1 calc R . .
C38 C 0.1493(5) 0.7906(4) 0.8283(3) 0.0339(14) Uani 1 1 d . . .
H38 H 0.1041 0.7541 0.8472 0.041 Uiso 1 1 calc R . .
C101 C 0.3686(6) 1.0026(5) 0.9209(4) 0.0499(19) Uani 1 1 d . . .
C102 C 0.3368(8) 0.9567(5) 0.9722(4) 0.059(2) Uani 1 1 d . . .
C103 C 0.5180(7) 0.7359(5) 0.9461(3) 0.0453(19) Uani 1 1 d . . .
C104 C 0.5769(7) 0.6824(5) 0.9848(4) 0.061(2) Uani 1 1 d . . .
C105 C 0.5754(7) 0.4235(6) 1.0520(4) 0.066(3) Uani 1 1 d . . .
C106 C 0.6007(9) 0.3567(7) 1.0142(5) 0.087(3) Uani 1 1 d . . .

loop_
_atom_site_aniso_label
_atom_site_aniso_U_11
_atom_site_aniso_U_22
_atom_site_aniso_U_33
_atom_site_aniso_U_23
_atom_site_aniso_U_13
_atom_site_aniso_U_12
U 0.01547(8) 0.01588(9) 0.02797(9) -0.00036(7) 0.00063(9) -0.00269(8)
I1 0.02775(18) 0.02242(19) 0.0461(2) -0.00141(16) 0.00590(17) 0.00147(15)
I2 0.02435(17) 0.0295(2) 0.0334(2) -0.00203(16) -0.00156(16) -0.00046(15)
I3 0.0394(2) 0.0453(3) 0.0608(3) -0.0174(2) 0.0125(2) -0.0113(2)
N1 0.019(2) 0.024(3) 0.037(3) 0.004(2) -0.004(2) 0.0009(19)
N2 0.021(2) 0.031(3) 0.031(3) -0.001(2) -0.002(2) -0.001(2)
N3 0.022(2) 0.026(3) 0.030(2) -0.005(2) 0.0029(19) 0.0021(19)
N4 0.017(2) 0.016(2) 0.030(2) 0.0000(18) 0.0023(18) 0.0015(18)
N11 0.022(2) 0.024(3) 0.035(3) 0.006(2) -0.004(2) -0.006(2)
N12 0.040(3) 0.034(3) 0.022(2) 0.001(2) -0.003(2) -0.009(2)
N13 0.020(2) 0.020(2) 0.036(3) 0.0011(19) 0.002(2) 0.0016(18)
N14 0.022(2) 0.015(2) 0.025(2) -0.0012(18) 0.0024(18) 0.0038(18)
N101 0.080(6) 0.064(5) 0.089(6) -0.004(5) 0.023(5) -0.029(4)
N102 0.065(4) 0.058(5) 0.036(4) -0.003(3) 0.011(3) -0.018(4)
N103 0.071(6) 0.082(7) 0.093(7) -0.034(5) -0.002(5) -0.020(5)
C1 0.018(2) 0.021(3) 0.031(3) 0.001(2) 0.001(2) 0.000(2)
C2 0.018(2) 0.019(3) 0.035(3) 0.000(2) -0.002(2) 0.0010(19)
C3 0.018(2) 0.029(3) 0.052(4) 0.006(3) 0.006(2) 0.003(3)
C4 0.026(3) 0.053(5) 0.066(5) 0.010(4) -0.009(3) 0.011(3)
C5 0.044(4) 0.034(4) 0.057(5) 0.014(3) -0.009(3) 0.001(3)
C6 0.033(3) 0.029(4) 0.053(4) 0.008(3) -0.004(3) -0.001(3)
C7 0.022(3) 0.017(3) 0.039(3) 0.006(2) 0.000(2) -0.005(2)
C8 0.019(2) 0.033(3) 0.034(3) -0.001(3) -0.003(2) -0.001(2)
C9 0.053(4) 0.040(4) 0.031(3) 0.007(3) 0.002(3) 0.003(3)
C10 0.074(6) 0.065(6) 0.024(4) 0.004(3) 0.003(4) -0.010(5)
C11 0.060(5) 0.053(5) 0.029(3) -0.009(3) -0.011(3) 0.009(4)
C12 0.027(3) 0.040(3) 0.039(3) -0.001(2) -0.003(3) -0.004(3)
C13 0.017(2) 0.021(3) 0.043(4) -0.004(3) -0.001(2) -0.003(2)
C14 0.024(3) 0.017(3) 0.031(3) -0.003(2) -0.001(2) 0.001(2)
C15 0.031(3) 0.022(3) 0.039(3) -0.010(3) 0.000(3) -0.003(2)
C16 0.039(3) 0.022(3) 0.042(4) -0.005(3) 0.003(3) 0.002(3)
C17 0.029(3) 0.031(4) 0.038(4) -0.002(3) 0.005(3) 0.005(3)
C18 0.029(3) 0.025(3) 0.052(4) -0.002(3) 0.004(3) 0.001(3)
C21 0.019(2) 0.020(3) 0.036(3) -0.004(2) 0.000(2) -0.007(2)
C22 0.018(2) 0.020(3) 0.030(3) -0.003(2) 0.001(2) 0.003(2)
C23 0.017(2) 0.026(3) 0.041(3) 0.000(3) -0.003(2) -0.001(2)
C24 0.024(3) 0.040(4) 0.045(4) -0.002(3) -0.006(3) 0.002(3)
C25 0.034(3) 0.024(3) 0.049(4) 0.006(3) -0.007(3) 0.000(3)
C26 0.021(3) 0.032(4) 0.049(4) 0.006(3) 0.001(3) 0.001(3)
C27 0.026(3) 0.022(3) 0.026(3) -0.001(2) 0.010(2) 0.000(2)
C28 0.032(3) 0.017(3) 0.035(3) -0.001(2) 0.003(3) 0.002(2)
C29 0.037(3) 0.036(4) 0.031(3) 0.000(3) 0.005(3) 0.001(3)
C30 0.064(5) 0.048(5) 0.028(4) -0.001(3) 0.003(3) 0.004(4)
C31 0.046(4) 0.050(5) 0.042(4) -0.004(3) -0.015(3) -0.006(4)
C32 0.046(4) 0.046(4) 0.034(4) -0.007(3) -0.006(3) -0.009(3)
C33 0.026(3) 0.017(3) 0.034(3) 0.003(2) 0.004(2) -0.001(2)
C34 0.018(2) 0.018(3) 0.035(3) -0.002(2) 0.000(2) 0.000(2)
C35 0.027(3) 0.022(3) 0.050(4) 0.002(3) -0.003(3) -0.006(2)
C36 0.034(3) 0.013(3) 0.054(4) -0.005(3) 0.000(3) 0.005(2)
C37 0.028(3) 0.030(3) 0.036(3) -0.001(3) 0.000(2) 0.006(3)
C38 0.022(3) 0.027(3) 0.053(4) 0.002(3) 0.008(3) 0.003(3)
C101 0.029(3) 0.052(5) 0.069(5) -0.012(4) 0.007(4) -0.006(3)
C102 0.068(6) 0.051(5) 0.059(5) -0.001(4) 0.002(4) -0.005(4)
C103 0.048(4) 0.053(5) 0.034(4) -0.004(4) 0.015(3) -0.021(4)
C104 0.058(5) 0.074(6) 0.050(5) 0.007(4) 0.017(4) 0.005(4)
C105 0.042(4) 0.091(8) 0.065(6) -0.015(5) 0.010(4) -0.031(5)
C106 0.071(6) 0.103(9) 0.086(7) -0.042(6) 0.019(6) 0.005(6)

loop_
_atom_type_symbol
_atom_type_description
_atom_type_scat_dispersion_real
_atom_type_scat_dispersion_imag
_atom_type_scat_source
C C 0.0033 0.0016 'International Tables Vol C Tables 4.2.6.8 and 6.1.1.4'
H H 0.0000 0.0000 'International Tables Vol C Tables 4.2.6.8 and 6.1.1.4'
N N 0.0061 0.0033 'International Tables Vol C Tables 4.2.6.8 and 6.1.1.4'
I I -0.4742 1.8119 'International Tables Vol C Tables 4.2.6.8 and 6.1.1.4'
U U -9.6767 9.6646 'International Tables Vol C Tables 4.2.6.8 and 6.1.1.4'

loop_
_geom_angle_atom_site_label_1
_geom_angle_atom_site_label_2
_geom_angle_atom_site_label_3
_geom_angle
_geom_angle_site_symmetry_1
_geom_angle_site_symmetry_3
_geom_angle_publ_flag
N1 U N13 75.15(15) . . ?
N1 U N2 98.43(15) . . ?
N13 U N2 85.99(16) . . ?
N1 U N11 171.41(16) . . ?
N13 U N11 99.70(15) . . ?
N2 U N11 74.13(15) . . ?
N1 U N3 106.20(15) . . ?
N13 U N3 172.08(15) . . ?
N2 U N3 101.41(16) . . ?
N11 U N3 79.86(15) . . ?
N1 U N12 82.31(16) . . ?
N13 U N12 100.40(16) . . ?
N2 U N12 173.52(16) . . ?
N11 U N12 105.57(16) . . ?
N3 U N12 72.26(16) . . ?
N1 U N14 118.27(14) . . ?
N13 U N14 63.49(14) . . ?
N2 U N14 120.68(14) . . ?
N11 U N14 63.85(14) . . ?
N3 U N14 109.73(14) . . ?
N12 U N14 63.90(15) . . ?
N1 U N4 64.07(14) . . ?
N13 U N4 123.14(14) . . ?
N2 U N4 64.09(15) . . ?
N11 U N4 114.92(14) . . ?
N3 U N4 63.49(14) . . ?
N12 U N4 110.91(15) . . ?
N14 U N4 172.99(13) . . ?
C2 N1 C6 118.1(5) . . ?
C2 N1 U 120.8(3) . . ?
C6 N1 U 120.8(4) . . ?
C8 N2 C12 117.0(5) . . ?
C8 N2 U 120.1(4) . . ?
C12 N2 U 122.9(4) . . ?
C14 N3 C18 117.7(5) . . ?
C14 N3 U 119.9(4) . . ?
C18 N3 U 122.0(4) . . ?
C1 N4 C13 108.4(4) . . ?
C1 N4 C7 110.0(4) . . ?
C13 N4 C7 109.2(4) . . ?
C1 N4 U 110.6(3) . . ?
C13 N4 U 109.9(3) . . ?
C7 N4 U 108.7(3) . . ?
C26 N11 C22 117.9(5) . . ?
C26 N11 U 121.2(4) . . ?
C22 N11 U 120.7(4) . . ?
C32 N12 C28 118.7(5) . . ?
C32 N12 U 123.0(4) . . ?
C28 N12 U 118.2(4) . . ?
C38 N13 C34 119.2(5) . . ?
C38 N13 U 120.7(4) . . ?
C34 N13 U 120.1(4) . . ?
C27 N14 C21 108.4(4) . . ?
C27 N14 C33 109.6(4) . . ?
C21 N14 C33 109.1(4) . . ?
C27 N14 U 108.4(3) . . ?
C21 N14 U 111.5(3) . . ?
C33 N14 U 109.8(3) . . ?
N4 C1 C2 113.3(5) . . ?
N1 C2 C3 121.0(5) . . ?
N1 C2 C1 115.5(5) . . ?
C3 C2 C1 123.3(5) . . ?
C2 C3 C4 120.4(6) . . ?
C3 C4 C5 118.5(6) . . ?
C6 C5 C4 118.9(7) . . ?
N1 C6 C5 122.9(6) . . ?
N4 C7 C8 112.4(5) . . ?
N2 C8 C9 122.2(6) . . ?
N2 C8 C7 116.1(5) . . ?
C9 C8 C7 121.6(6) . . ?
C10 C9 C8 119.7(7) . . ?
C9 C10 C11 119.3(7) . . ?
C12 C11 C10 118.2(6) . . ?
N2 C12 C11 123.4(6) . . ?
N4 C13 C14 113.0(4) . . ?
N3 C14 C15 121.5(5) . . ?
N3 C14 C13 116.9(5) . . ?
C15 C14 C13 121.5(5) . . ?
C16 C15 C14 120.1(6) . . ?
C15 C16 C17 119.8(6) . . ?
C18 C17 C16 117.4(6) . . ?
N3 C18 C17 123.4(6) . . ?
N14 C21 C22 112.2(4) . . ?
N11 C22 C23 121.8(5) . . ?
N11 C22 C21 116.6(5) . . ?
C23 C22 C21 121.5(5) . . ?
C22 C23 C24 119.1(6) . . ?
C25 C24 C23 119.6(6) . . ?
C24 C25 C26 118.1(6) . . ?
N11 C26 C25 123.4(6) . . ?
N14 C27 C28 111.9(5) . . ?
N12 C28 C29 121.1(6) . . ?
N12 C28 C27 117.5(5) . . ?
C29 C28 C27 121.4(6) . . ?
C30 C29 C28 119.3(6) . . ?
C29 C30 C31 120.1(6) . . ?
C32 C31 C30 117.9(7) . . ?
N12 C32 C31 122.8(7) . . ?
C34 C33 N14 110.9(5) . . ?
N13 C34 C35 120.9(5) . . ?
N13 C34 C33 116.9(5) . . ?
C35 C34 C33 122.1(5) . . ?
C36 C35 C34 119.9(6) . . ?
C35 C36 C37 119.6(6) . . ?
C36 C37 C38 117.6(6) . . ?
N13 C38 C37 122.7(6) . . ?
N101 C101 C102 179.2(9) . . ?
N102 C103 C104 179.0(8) . . ?
N103 C105 C106 177.7(13) . . ?

loop_
_geom_bond_atom_site_label_1
_geom_bond_atom_site_label_2
_geom_bond_distance
_geom_bond_site_symmetry_2
_geom_bond_publ_flag
U N1 2.595(4) . ?
U N13 2.602(5) . ?
U N2 2.600(5) . ?
U N11 2.607(5) . ?
U N3 2.608(5) . ?
U N12 2.621(5) . ?
U N14 2.657(4) . ?
U N4 2.665(4) . ?
N1 C2 1.369(7) . ?
N1 C6 1.370(8) . ?
N2 C8 1.343(8) . ?
N2 C12 1.363(8) . ?
N3 C14 1.350(7) . ?
N3 C18 1.344(8) . ?
N4 C1 1.481(7) . ?
N4 C13 1.474(7) . ?
N4 C7 1.473(7) . ?
N11 C26 1.333(8) . ?
N11 C22 1.355(7) . ?
N12 C32 1.346(8) . ?
N12 C28 1.359(8) . ?
N13 C38 1.339(8) . ?
N13 C34 1.361(7) . ?
N14 C27 1.491(7) . ?
N14 C21 1.482(7) . ?
N14 C33 1.502(7) . ?
N101 C101 1.160(11) . ?
N102 C103 1.124(10) . ?
N103 C105 1.102(12) . ?
C1 C2 1.472(8) . ?
C2 C3 1.376(7) . ?
C3 C4 1.400(10) . ?
C4 C5 1.391(10) . ?
C5 C6 1.373(10) . ?
C7 C8 1.519(8) . ?
C8 C9 1.383(9) . ?
C9 C10 1.356(10) . ?
C10 C11 1.391(11) . ?
C11 C12 1.363(9) . ?
C13 C14 1.507(8) . ?
C14 C15 1.388(8) . ?
C15 C16 1.347(9) . ?
C16 C17 1.390(9) . ?
C17 C18 1.384(9) . ?
C21 C22 1.505(8) . ?
C22 C23 1.388(7) . ?
C23 C24 1.375(9) . ?
C24 C25 1.377(9) . ?
C25 C26 1.389(9) . ?
C27 C28 1.494(8) . ?
C28 C29 1.383(9) . ?
C29 C30 1.368(10) . ?
C30 C31 1.390(11) . ?
C31 C32 1.373(10) . ?
C33 C34 1.488(8) . ?
C34 C35 1.388(8) . ?
C35 C36 1.384(9) . ?
C36 C37 1.390(9) . ?
C37 C38 1.407(9) . ?
C101 C102 1.460(12) . ?
C103 C104 1.472(13) . ?
C105 C106 1.500(14) . ?
